data_4510271
loop_
_publ_author_name
'Parshamoni, Srinivasulu'
'Sanda, Suresh'
'Jena, Himanshu Sekhar'
'Tomar, Kapil'
'Konar, Sanjit'

_publ_section_title
;
 Exploration of Structural Topologies in Metal--Organic Frameworks Based
 on 3-(4-Carboxyphenyl)propionic Acid, Their Synthesis, Sorption, and
 Luminescent Property Studies
;
_journal_issue 4
_journal_name_full 'Crystal Growth &amp; Design'
_journal_page_first 2022
_journal_paper_doi 10.1021/cg500149s
_journal_volume 14
_journal_year 2014
_chemical_formula_moiety 'C10 H10 O5 Zn'
_chemical_formula_sum 'C10 H10 O5 Zn'
_chemical_formula_weight 275.57
_chemical_name_systematic
; 
 ? 
;
_space_group_IT_number 19
_symmetry_cell_setting orthorhombic
_symmetry_space_group_name_Hall 'P 2ac 2ab'
_symmetry_space_group_name_H-M 'P 21 21 21'
_atom_sites_solution_hydrogens geom
_atom_sites_solution_primary direct
_atom_sites_solution_secondary difmap
_audit_creation_method SHELXL-97
_cell_angle_alpha 90.00
_cell_angle_beta 90.00
_cell_angle_gamma 90.00
_cell_formula_units_Z 4
_cell_length_a 6.3131(3)
_cell_length_b 8.0821(5)
_cell_length_c 20.8006(12)
_cell_measurement_reflns_used 121
_cell_measurement_temperature 296(2)
_cell_measurement_theta_max 27.65
_cell_measurement_theta_min 2.78
_cell_volume 1061.31(10)
_computing_cell_refinement 'Bruker Kappa Apex'
_computing_data_collection 'Bruker Kappa Apex'
_computing_data_reduction 'Bruker SAINT'
_computing_molecular_graphics 'Bruker SHELXTL'
_computing_publication_material 'Bruker SHELXTL'
_computing_structure_refinement 'SHELXL-97 (Sheldrick, 2008)'
_computing_structure_solution 'SHELXS-97 (Sheldrick, 2008)'
_diffrn_ambient_temperature 296(2)
_diffrn_measured_fraction_theta_full 0.998
_diffrn_measured_fraction_theta_max 0.998
_diffrn_measurement_device_type 'CCD area detector'
_diffrn_measurement_method 'phi omega scans'
_diffrn_radiation_monochromator graphite
_diffrn_radiation_source 'fine-focus sealed tube'
_diffrn_radiation_type MoK\a
_diffrn_radiation_wavelength 0.71073
_diffrn_reflns_av_R_equivalents 0.0000
_diffrn_reflns_av_sigmaI/netI 0.0029
_diffrn_reflns_limit_h_max 7
_diffrn_reflns_limit_h_min -7
_diffrn_reflns_limit_k_max 9
_diffrn_reflns_limit_k_min -9
_diffrn_reflns_limit_l_max 24
_diffrn_reflns_limit_l_min -24
_diffrn_reflns_number 2018
_diffrn_reflns_theta_full 24.99
_diffrn_reflns_theta_max 24.99
_diffrn_reflns_theta_min 1.96
_exptl_absorpt_coefficient_mu 2.316
_exptl_absorpt_correction_T_max 0.675
_exptl_absorpt_correction_T_min 0.579
_exptl_absorpt_correction_type multi-scan
_exptl_absorpt_process_details '(SADABS; Bruker, 2000)'
_exptl_crystal_colour colorless
_exptl_crystal_density_diffrn 1.725
_exptl_crystal_density_method 'not measured'
_exptl_crystal_description block
_exptl_crystal_F_000 560
_exptl_crystal_size_max 0.24
_exptl_crystal_size_mid 0.21
_exptl_crystal_size_min 0.17
_refine_diff_density_max 0.437
_refine_diff_density_min -0.443
_refine_diff_density_rms 0.079
_refine_ls_abs_structure_details 'Flack H D (1983), Acta Cryst. A39, 876-881'
_refine_ls_abs_structure_Flack 0.014(16)
_refine_ls_extinction_method none
_refine_ls_goodness_of_fit_ref 0.991
_refine_ls_hydrogen_treatment constr
_refine_ls_matrix_type full
_refine_ls_number_parameters 146
_refine_ls_number_reflns 1877
_refine_ls_number_restraints 18
_refine_ls_restrained_S_all 1.043
_refine_ls_R_factor_all 0.0261
_refine_ls_R_factor_gt 0.0261
_refine_ls_shift/su_max 0.002
_refine_ls_shift/su_mean 0.000
_refine_ls_structure_factor_coef Fsqd
_refine_ls_weighting_details 'calc w=1/[\s^2^(Fo^2^)+(0.1000P)^2^+0.0000P] where P=(Fo^2^+2Fc^2^)/3'
_refine_ls_weighting_scheme calc
_refine_ls_wR_factor_gt 0.0957
_refine_ls_wR_factor_ref 0.0957
_reflns_number_gt 1477
_reflns_number_total 1877
_reflns_threshold_expression >2sigma(I)
_cod_data_source_file cg500149s_si_001.cif
_cod_data_source_block Compound_1
_cod_database_code 4510271

loop_
_symmetry_equiv_pos_as_xyz
'x, y, z'
'-x+1/2, -y, z+1/2'
'x+1/2, -y+1/2, -z'
'-x, y+1/2, -z+1/2'

loop_
_atom_site_label
_atom_site_type_symbol
_atom_site_fract_x
_atom_site_fract_y
_atom_site_fract_z
_atom_site_U_iso_or_equiv
_atom_site_adp_type
_atom_site_occupancy
_atom_site_symmetry_multiplicity
_atom_site_calc_flag
_atom_site_refinement_flags
Zn1 Zn 0.12378(4) 1.05676(3) 0.978064(11) 0.02981(17) Uani 1 1 d U
O1 O 0.2723(3) 1.0289(3) 0.89648(9) 0.0386(4) Uani 1 1 d U
O2 O 0.5282(3) 0.8869(3) 0.94198(9) 0.0396(4) Uani 1 1 d U
O3 O 1.0675(3) 0.7445(2) 0.52753(8) 0.0351(4) Uani 1 1 d .
O4 O 1.2321(3) 0.9670(3) 0.56050(8) 0.0426(4) Uani 1 1 d U
O1W O -0.0849(4) 0.8781(3) 0.99078(10) 0.0484(4) Uani 1 1 d U
H1WA H -0.0358 0.7855 0.9766 0.073 Uiso 1 1 d R
H1WB H -0.2003 0.9007 0.9703 0.073 Uiso 1 1 d R
C1 C 1.0890(4) 0.8597(3) 0.56722(12) 0.0360(5) Uani 1 1 d U
C2 C 0.9371(5) 0.8682(4) 0.62321(15) 0.0496(7) Uani 1 1 d U
H2A H 0.9683 0.7776 0.6523 0.059 Uiso 1 1 calc R
H2B H 0.7944 0.8518 0.6071 0.059 Uiso 1 1 calc R
C3 C 0.9430(6) 1.0284(4) 0.66091(15) 0.0519(7) Uani 1 1 d .
H3A H 1.0885 1.0548 0.6719 0.062 Uiso 1 1 calc R
H3B H 0.8878 1.1176 0.6346 0.062 Uiso 1 1 calc R
C4 C 0.8142(5) 1.0144(4) 0.72114(14) 0.0439(7) Uani 1 1 d .
C5 C 0.8944(5) 0.9342(3) 0.77370(14) 0.0454(7) Uani 1 1 d .
H5 H 1.0304 0.8903 0.7719 0.054 Uiso 1 1 calc R
C6 C 0.7768(5) 0.9172(4) 0.82968(13) 0.0419(6) Uani 1 1 d U
H6 H 0.8329 0.8581 0.8640 0.050 Uiso 1 1 calc R
C7 C 0.5790(4) 0.9861(3) 0.83512(12) 0.0313(4) Uani 1 1 d U
C8 C 0.4960(5) 1.0699(3) 0.78225(14) 0.0447(6) Uani 1 1 d U
H8 H 0.3628 1.1186 0.7849 0.054 Uiso 1 1 calc R
C9 C 0.6116(6) 1.0811(5) 0.72561(17) 0.0520(8) Uani 1 1 d .
H9 H 0.5527 1.1339 0.6901 0.062 Uiso 1 1 calc R
C10 C 0.4546(4) 0.9633(3) 0.89417(12) 0.0326(4) Uani 1 1 d U

loop_
_atom_site_aniso_label
_atom_site_aniso_U_11
_atom_site_aniso_U_22
_atom_site_aniso_U_33
_atom_site_aniso_U_23
_atom_site_aniso_U_13
_atom_site_aniso_U_12
Zn1 0.0300(2) 0.0296(2) 0.0298(2) -0.00017(8) 0.00006(9) 0.00028(12)
O1 0.0381(7) 0.0385(9) 0.0391(8) -0.0030(8) 0.0025(6) 0.0015(7)
O2 0.0414(10) 0.0369(9) 0.0406(8) 0.0002(7) -0.0025(8) -0.0007(8)
O3 0.0321(8) 0.0357(9) 0.0376(9) -0.0027(9) 0.0005(7) -0.0001(9)
O4 0.0418(10) 0.0438(10) 0.0420(9) 0.0021(8) -0.0012(8) -0.0009(8)
O1W 0.0481(10) 0.0456(10) 0.0514(10) 0.0016(9) 0.0018(9) -0.0079(9)
C1 0.0376(11) 0.0341(13) 0.0364(12) 0.0007(10) -0.0008(11) 0.0043(9)
C2 0.0460(14) 0.0574(17) 0.0453(12) 0.0000(12) 0.0039(12) -0.0003(14)
C3 0.0556(17) 0.0494(13) 0.0509(16) 0.0005(14) -0.0033(15) 0.0041(15)
C4 0.0421(15) 0.0424(15) 0.0472(14) -0.0022(12) 0.0012(13) 0.0000(14)
C5 0.0424(17) 0.050(2) 0.0435(15) 0.0034(11) 0.0006(12) 0.0008(15)
C6 0.0394(11) 0.0447(15) 0.0417(12) -0.0014(12) 0.0000(9) 0.0068(11)
C7 0.0306(9) 0.0294(11) 0.0338(8) -0.0062(8) -0.0013(7) -0.0028(9)
C8 0.0410(13) 0.0506(18) 0.0425(11) 0.0054(9) 0.0027(10) 0.0066(12)
C9 0.053(2) 0.0558(17) 0.0472(16) -0.0020(13) -0.0019(13) 0.0028(19)
C10 0.0371(10) 0.0258(11) 0.0349(8) -0.0056(9) 0.0008(7) -0.0007(9)

loop_
_atom_type_symbol
_atom_type_description
_atom_type_scat_dispersion_real
_atom_type_scat_dispersion_imag
_atom_type_scat_source
C C 0.0033 0.0016 'International Tables Vol C Tables 4.2.6.8 and 6.1.1.4'
O O 0.0106 0.0060 'International Tables Vol C Tables 4.2.6.8 and 6.1.1.4'
Zn Zn 0.2839 1.4301 'International Tables Vol C Tables 4.2.6.8 and 6.1.1.4'
H H 0.0000 0.0000 'International Tables Vol C Tables 4.2.6.8 and 6.1.1.4'

loop_
_geom_angle_atom_site_label_1
_geom_angle_atom_site_label_2
_geom_angle_atom_site_label_3
_geom_angle
_geom_angle_site_symmetry_1
_geom_angle_site_symmetry_3
O3 Zn1 O4 114.80(8) 4_656 2_675
O3 Zn1 O1 109.67(8) 4_656 .
O4 Zn1 O1 121.92(8) 2_675 .
O3 Zn1 O1W 99.47(11) 4_656 .
O4 Zn1 O1W 97.00(9) 2_675 .
O1 Zn1 O1W 110.67(9) . .
C10 O1 Zn1 121.15(18) . .
C1 O3 Zn1 133.47(18) . 4_646
C1 O4 Zn1 111.38(16) . 2_674
Zn1 O1W H1WA 110.4 . .
Zn1 O1W H1WB 110.1 . .
H1WA O1W H1WB 108.5 . .
O3 C1 O4 121.1(2) . .
O3 C1 C2 118.3(2) . .
O4 C1 C2 120.7(2) . .
C1 C2 C3 115.0(2) . .
C1 C2 H2A 108.5 . .
C3 C2 H2A 108.5 . .
C1 C2 H2B 108.5 . .
C3 C2 H2B 108.5 . .
H2A C2 H2B 107.5 . .
C4 C3 C2 110.8(3) . .
C4 C3 H3A 109.5 . .
C2 C3 H3A 109.5 . .
C4 C3 H3B 109.5 . .
C2 C3 H3B 109.5 . .
H3A C3 H3B 108.1 . .
C5 C4 C9 118.1(3) . .
C5 C4 C3 120.2(3) . .
C9 C4 C3 121.7(3) . .
C4 C5 C6 121.3(3) . .
C4 C5 H5 119.4 . .
C6 C5 H5 119.4 . .
C7 C6 C5 121.1(3) . .
C7 C6 H6 119.5 . .
C5 C6 H6 119.5 . .
C6 C7 C8 118.3(3) . .
C6 C7 C10 120.3(2) . .
C8 C7 C10 121.3(2) . .
C9 C8 C7 120.2(3) . .
C9 C8 H8 119.9 . .
C7 C8 H8 119.9 . .
C8 C9 C4 121.0(3) . .
C8 C9 H9 119.5 . .
C4 C9 H9 119.5 . .
O2 C10 O1 120.7(3) . .
O2 C10 C7 121.6(2) . .
O1 C10 C7 117.7(2) . .

loop_
_geom_bond_atom_site_label_1
_geom_bond_atom_site_label_2
_geom_bond_distance
_geom_bond_site_symmetry_2
Zn1 O3 1.943(2) 4_656
Zn1 O4 1.9506(19) 2_675
Zn1 O1 1.9518(18) .
Zn1 O1W 1.972(2) .
O1 C10 1.268(3) .
O2 C10 1.260(3) .
O3 C1 1.252(3) .
O3 Zn1 1.943(2) 4_646
O4 C1 1.260(4) .
O4 Zn1 1.9506(19) 2_674
O1W H1WA 0.8629 .
O1W H1WB 0.8625 .
C1 C2 1.510(4) .
C2 C3 1.515(4) .
C2 H2A 0.9700 .
C2 H2B 0.9700 .
C3 C4 1.498(4) .
C3 H3A 0.9700 .
C3 H3B 0.9700 .
C4 C5 1.368(4) .
C4 C9 1.391(4) .
C5 C6 1.388(4) .
C5 H5 0.9300 .
C6 C7 1.372(4) .
C6 H6 0.9300 .
C7 C8 1.394(4) .
C7 C10 1.470(4) .
C8 C9 1.389(5) .
C8 H8 0.9300 .
C9 H9 0.9300 .

loop_
_geom_torsion_atom_site_label_1
_geom_torsion_atom_site_label_2
_geom_torsion_atom_site_label_3
_geom_torsion_atom_site_label_4
_geom_torsion
_geom_torsion_site_symmetry_1
O3 Zn1 O1 C10 152.42(18) 4_656
O4 Zn1 O1 C10 14.0(2) 2_675
O1W Zn1 O1 C10 -98.8(2) .
Zn1 O3 C1 O4 178.34(17) 4_646
Zn1 O3 C1 C2 -2.3(4) 4_646
Zn1 O4 C1 O3 7.6(3) 2_674
Zn1 O4 C1 C2 -171.7(2) 2_674
O3 C1 C2 C3 -167.8(3) .
O4 C1 C2 C3 11.6(4) .
C1 C2 C3 C4 -170.8(3) .
C2 C3 C4 C5 78.5(4) .
C2 C3 C4 C9 -101.4(3) .
C9 C4 C5 C6 1.0(5) .
C3 C4 C5 C6 -178.9(3) .
C4 C5 C6 C7 -2.7(5) .
C5 C6 C7 C8 1.8(4) .
C5 C6 C7 C10 178.5(3) .
C6 C7 C8 C9 0.6(5) .
C10 C7 C8 C9 -176.0(3) .
C7 C8 C9 C4 -2.3(5) .
C5 C4 C9 C8 1.5(5) .
C3 C4 C9 C8 -178.7(3) .
Zn1 O1 C10 O2 13.3(3) .
Zn1 O1 C10 C7 -164.05(17) .
C6 C7 C10 O2 3.1(4) .
C8 C7 C10 O2 179.6(3) .
C6 C7 C10 O1 -179.6(2) .
C8 C7 C10 O1 -3.0(3) .
